data_7026426
loop_
_publ_author_name
'Panda, Manas K.'
'Kaur, Sukhdeep'
'Reddy, Annapureddy Rajasekhar'
'Shaikh, Mobin M.'
'Butcher, Ray J.'
'Gupta, Virendrakumar'
'Ghosh, Prasenjit'

_publ_section_title
;
 Titanium isopropoxide complexes of a series of sterically demanding
 aryloxo based [N2O2]2- ligands as precatalysts for ethylene
 polymerization.
;
_journal_issue 45
_journal_name_full 'Dalton transactions (Cambridge, England : 2003)'
_journal_page_first 11060
_journal_page_last 11068
_journal_paper_doi 10.1039/c0dt00407c
_journal_volume 39
_journal_year 2010
_chemical_formula_sum 'C53 H72 N2 O4 Ti'
_chemical_formula_weight 849.03
_chemical_name_systematic
;
?
;
_space_group_IT_number 2
_symmetry_cell_setting triclinic
_symmetry_space_group_name_Hall '-P 1'
_symmetry_space_group_name_H-M 'P -1'
_atom_sites_solution_hydrogens geom
_atom_sites_solution_primary direct
_atom_sites_solution_secondary difmap
_audit_creation_method SHELXL-97
_cell_angle_alpha 83.58(2)
_cell_angle_beta 74.622(14)
_cell_angle_gamma 64.80(5)
_cell_formula_units_Z 2
_cell_length_a 12.660(3)
_cell_length_b 14.159(10)
_cell_length_c 15.4004(16)
_cell_measurement_reflns_used 11736
_cell_measurement_temperature 120(2)
_cell_measurement_theta_max 32.9945
_cell_measurement_theta_min 2.9788
_cell_volume 2408(2)
_computing_cell_refinement 'CrysAlis RED, Oxford Diffraction Ltd.,'
_computing_data_collection 'CrysAlis CCD, Oxford Diffraction Ltd.,'
_computing_data_reduction 'CrysAlis RED, Oxford Diffraction Ltd.,'
_computing_molecular_graphics Ortep3
_computing_publication_material Shelx97
_computing_structure_refinement 'SHELXL-97 (Sheldrick, 1997)'
_computing_structure_solution 'SHELXS-97 (Sheldrick, 1997)'
_diffrn_ambient_temperature 120(2)
_diffrn_detector_area_resol_mean 15.9948
_diffrn_measured_fraction_theta_full 0.992
_diffrn_measured_fraction_theta_max 0.992
_diffrn_measurement_device_type 'OXFORD DIFFRACTION XCALIBUR-S'
_diffrn_measurement_method \w/q-scan
_diffrn_radiation_monochromator graphite
_diffrn_radiation_source 'Enhance (Mo) X-ray Source'
_diffrn_radiation_type MoK\a
_diffrn_radiation_wavelength 0.71073
_diffrn_reflns_av_R_equivalents 0.0951
_diffrn_reflns_av_sigmaI/netI 0.0756
_diffrn_reflns_limit_h_max 15
_diffrn_reflns_limit_h_min -15
_diffrn_reflns_limit_k_max 16
_diffrn_reflns_limit_k_min -16
_diffrn_reflns_limit_l_max 18
_diffrn_reflns_limit_l_min -18
_diffrn_reflns_number 20221
_diffrn_reflns_theta_full 25.00
_diffrn_reflns_theta_max 25.00
_diffrn_reflns_theta_min 2.99
_exptl_absorpt_coefficient_mu 0.223
_exptl_absorpt_correction_T_max 0.9261
_exptl_absorpt_correction_T_min 0.9064
_exptl_absorpt_correction_type multi-scan
_exptl_absorpt_process_details
;
CrysAlis RED, Oxford Diffraction Ltd.,
Version 1.171.31.7 (release 18-10-2006 CrysAlis171 .NET)
(compiled Oct 18 2006,16:28:17)
Empirical absorption correction using spherical harmonics,
implemented in SCALE3 ABSPACK scaling algorithm.
;
_exptl_crystal_colour yellow
_exptl_crystal_density_diffrn 1.171
_exptl_crystal_density_method 'not measured'
_exptl_crystal_description block
_exptl_crystal_F_000 916
_exptl_crystal_size_max 0.45
_exptl_crystal_size_mid 0.38
_exptl_crystal_size_min 0.35
_refine_diff_density_max 1.199
_refine_diff_density_min -0.497
_refine_diff_density_rms 0.078
_refine_ls_extinction_method none
_refine_ls_goodness_of_fit_ref 1.036
_refine_ls_hydrogen_treatment riding
_refine_ls_matrix_type full
_refine_ls_number_parameters 554
_refine_ls_number_reflns 8412
_refine_ls_number_restraints 0
_refine_ls_restrained_S_all 1.036
_refine_ls_R_factor_all 0.0866
_refine_ls_R_factor_gt 0.0617
_refine_ls_shift/su_max 0.002
_refine_ls_shift/su_mean 0.000
_refine_ls_structure_factor_coef Fsqd
_refine_ls_weighting_details 'calc w=1/[\s^2^(Fo^2^)+(0.0854P)^2^+2.2394P] where P=(Fo^2^+2Fc^2^)/3'
_refine_ls_weighting_scheme calc
_refine_ls_wR_factor_gt 0.1506
_refine_ls_wR_factor_ref 0.1717
_reflns_number_gt 6370
_reflns_number_total 8412
_reflns_threshold_expression >2sigma(I)
_cod_data_source_file c0dt00407c.txt
_cod_data_source_block pg117
_cod_depositor_comments
;
The following automatic conversions were performed:

'_symmetry_cell_setting' value 'Triclinic' changed to 'triclinic'
according to /home/saulius/struct/CIF-dictionaries/cif_core.dic
dictionary named 'cif_core.dic' version 2.4.2 from 2011-04-26.

Automatic conversion script
Id: cif_fix_values 1891 2012-01-12 08:04:46Z andrius 
;
_cod_original_cell_volume 2408.4(19)
_cod_database_code 7026426

loop_
_symmetry_equiv_pos_as_xyz
'x, y, z'
'-x, -y, -z'

loop_
_atom_site_label
_atom_site_type_symbol
_atom_site_fract_x
_atom_site_fract_y
_atom_site_fract_z
_atom_site_U_iso_or_equiv
_atom_site_adp_type
_atom_site_occupancy
_atom_site_symmetry_multiplicity
_atom_site_calc_flag
_atom_site_refinement_flags
Ti1 Ti 0.28525(4) 0.19392(4) 0.28297(3) 0.02018(16) Uani 1 1 d .
O1 O 0.20826(18) 0.18070(17) 0.39791(13) 0.0289(5) Uani 1 1 d .
O2 O 0.42652(17) 0.08190(15) 0.26435(14) 0.0288(5) Uani 1 1 d .
O3 O 0.35361(16) 0.27947(15) 0.31127(13) 0.0225(4) Uani 1 1 d .
O4 O 0.20006(17) 0.13640(15) 0.23697(13) 0.0238(4) Uani 1 1 d .
N1 N 0.12663(19) 0.35993(18) 0.27388(15) 0.0209(5) Uani 1 1 d .
N2 N 0.32704(19) 0.24275(17) 0.12904(15) 0.0194(5) Uani 1 1 d .
C1 C 0.2452(3) 0.1531(3) 0.4795(2) 0.0380(8) Uani 1 1 d .
H1 H 0.3347 0.1279 0.4645 0.046 Uiso 1 1 calc R
C2 C 0.2155(5) 0.0642(4) 0.5214(3) 0.0651(12) Uani 1 1 d .
H2A H 0.1288 0.0846 0.5314 0.098 Uiso 1 1 calc R
H2B H 0.2383 0.0462 0.5790 0.098 Uiso 1 1 calc R
H2C H 0.2597 0.0037 0.4810 0.098 Uiso 1 1 calc R
C3 C 0.1930(4) 0.2471(3) 0.5378(3) 0.0631(13) Uani 1 1 d .
H3A H 0.2155 0.3017 0.5048 0.095 Uiso 1 1 calc R
H3B H 0.2239 0.2287 0.5922 0.095 Uiso 1 1 calc R
H3C H 0.1051 0.2728 0.5549 0.095 Uiso 1 1 calc R
C4 C 0.5163(4) -0.0178(3) 0.2536(4) 0.0684(14) Uani 1 1 d .
H4 H 0.5841 -0.0122 0.2056 0.082 Uiso 1 1 calc R
C5 C 0.5640(6) -0.0530(4) 0.3346(4) 0.105(2) Uani 1 1 d .
H5A H 0.5807 0.0016 0.3542 0.158 Uiso 1 1 calc R
H5B H 0.6384 -0.1167 0.3206 0.158 Uiso 1 1 calc R
H5C H 0.5045 -0.0674 0.3829 0.158 Uiso 1 1 calc R
C6 C 0.4848(3) -0.0931(3) 0.2185(3) 0.0473(9) Uani 1 1 d .
H6A H 0.4258 -0.1092 0.2657 0.071 Uiso 1 1 calc R
H6B H 0.5574 -0.1573 0.1999 0.071 Uiso 1 1 calc R
H6C H 0.4505 -0.0626 0.1667 0.071 Uiso 1 1 calc R
C7 C 0.3301(2) 0.3746(2) 0.33836(18) 0.0203(6) Uani 1 1 d .
C8 C 0.4214(2) 0.3972(2) 0.35511(18) 0.0225(6) Uani 1 1 d .
C9 C 0.5483(2) 0.3116(2) 0.3507(2) 0.0241(6) Uani 1 1 d .
C10 C 0.6044(3) 0.2558(3) 0.2588(2) 0.0362(8) Uani 1 1 d .
H10A H 0.6889 0.2088 0.2552 0.054 Uiso 1 1 calc R
H10B H 0.5995 0.3077 0.2106 0.054 Uiso 1 1 calc R
H10C H 0.5605 0.2153 0.2523 0.054 Uiso 1 1 calc R
C11 C 0.5424(3) 0.2306(2) 0.4239(2) 0.0321(7) Uani 1 1 d .
H11A H 0.6229 0.1744 0.4193 0.048 Uiso 1 1 calc R
H11B H 0.4877 0.2015 0.4161 0.048 Uiso 1 1 calc R
H11C H 0.5128 0.2637 0.4832 0.048 Uiso 1 1 calc R
C12 C 0.6342(3) 0.3561(3) 0.3644(2) 0.0380(8) Uani 1 1 d .
H12A H 0.6018 0.3921 0.4226 0.057 Uiso 1 1 calc R
H12B H 0.6424 0.4055 0.3160 0.057 Uiso 1 1 calc R
H12C H 0.7132 0.2990 0.3635 0.057 Uiso 1 1 calc R
C13 C 0.3902(3) 0.4989(2) 0.38007(19) 0.0264(6) Uani 1 1 d .
H13 H 0.4512 0.5153 0.3906 0.032 Uiso 1 1 calc R
C14 C 0.2747(3) 0.5783(2) 0.3905(2) 0.0285(7) Uani 1 1 d .
C15 C 0.2461(3) 0.6876(3) 0.4165(3) 0.0432(9) Uani 1 1 d .
H15A H 0.1875 0.7379 0.3847 0.065 Uiso 1 1 calc R
H15B H 0.3199 0.6993 0.4000 0.065 Uiso 1 1 calc R
H15C H 0.2122 0.6968 0.4816 0.065 Uiso 1 1 calc R
C16 C 0.1866(3) 0.5524(2) 0.37648(19) 0.0252(6) Uani 1 1 d .
H16 H 0.1068 0.6047 0.3841 0.030 Uiso 1 1 calc R
C17 C 0.2114(2) 0.4524(2) 0.35160(18) 0.0218(6) Uani 1 1 d .
C18 C 0.1078(2) 0.4272(2) 0.34929(19) 0.0236(6) Uani 1 1 d .
H18A H 0.0871 0.3925 0.4067 0.028 Uiso 1 1 calc R
H18B H 0.0373 0.4938 0.3469 0.028 Uiso 1 1 calc R
C19 C 0.0137(2) 0.3437(2) 0.2851(2) 0.0235(6) Uani 1 1 d .
H19A H 0.0020 0.3053 0.3420 0.028 Uiso 1 1 calc R
H19B H 0.0267 0.2983 0.2354 0.028 Uiso 1 1 calc R
C20 C -0.1019(2) 0.4405(2) 0.28660(19) 0.0231(6) Uani 1 1 d .
C21 C -0.1757(3) 0.4889(3) 0.3679(2) 0.0323(7) Uani 1 1 d .
H21 H -0.1510 0.4636 0.4223 0.039 Uiso 1 1 calc R
C22 C -0.2844(3) 0.5734(3) 0.3704(3) 0.0446(9) Uani 1 1 d .
H22 H -0.3338 0.6058 0.4263 0.054 Uiso 1 1 calc R
C23 C -0.3217(3) 0.6110(3) 0.2927(3) 0.0475(10) Uani 1 1 d .
H23 H -0.3965 0.6692 0.2947 0.057 Uiso 1 1 calc R
C24 C -0.2503(3) 0.5638(3) 0.2119(3) 0.0451(9) Uani 1 1 d .
H24 H -0.2758 0.5894 0.1579 0.054 Uiso 1 1 calc R
C25 C -0.1407(3) 0.4788(3) 0.2091(2) 0.0318(7) Uani 1 1 d .
H25 H -0.0920 0.4466 0.1529 0.038 Uiso 1 1 calc R
C26 C 0.1581(2) 0.4087(2) 0.18562(18) 0.0211(6) Uani 1 1 d .
H26A H 0.2139 0.4398 0.1884 0.025 Uiso 1 1 calc R
H26B H 0.0844 0.4652 0.1724 0.025 Uiso 1 1 calc R
C27 C 0.2164(2) 0.3281(2) 0.11191(18) 0.0206(6) Uani 1 1 d .
H27A H 0.1592 0.2990 0.1078 0.025 Uiso 1 1 calc R
H27B H 0.2362 0.3615 0.0536 0.025 Uiso 1 1 calc R
C28 C 0.4300(2) 0.2751(2) 0.10985(19) 0.0224(6) Uani 1 1 d .
H28A H 0.5003 0.2155 0.1246 0.027 Uiso 1 1 calc R
H28B H 0.4075 0.3328 0.1514 0.027 Uiso 1 1 calc R
C29 C 0.4689(2) 0.3099(2) 0.01527(19) 0.0222(6) Uani 1 1 d .
C30 C 0.4218(3) 0.4149(2) -0.0084(2) 0.0291(7) Uani 1 1 d .
H30 H 0.3617 0.4647 0.0351 0.035 Uiso 1 1 calc R
C31 C 0.4607(3) 0.4481(3) -0.0936(2) 0.0380(8) Uani 1 1 d .
H31 H 0.4272 0.5202 -0.1083 0.046 Uiso 1 1 calc R
C32 C 0.5477(3) 0.3773(3) -0.1572(2) 0.0388(8) Uani 1 1 d .
H32 H 0.5744 0.4000 -0.2161 0.047 Uiso 1 1 calc R
C33 C 0.5960(3) 0.2728(3) -0.1348(2) 0.0364(8) Uani 1 1 d .
H33 H 0.6567 0.2235 -0.1785 0.044 Uiso 1 1 calc R
C34 C 0.5572(3) 0.2393(3) -0.0499(2) 0.0288(7) Uani 1 1 d .
H34 H 0.5910 0.1671 -0.0357 0.035 Uiso 1 1 calc R
C35 C 0.3651(2) 0.1511(2) 0.07088(19) 0.0241(6) Uani 1 1 d .
H35A H 0.4407 0.0966 0.0829 0.029 Uiso 1 1 calc R
H35B H 0.3837 0.1728 0.0073 0.029 Uiso 1 1 calc R
C36 C 0.2771(2) 0.1019(2) 0.08086(19) 0.0224(6) Uani 1 1 d .
C37 C 0.2757(3) 0.0605(2) 0.0038(2) 0.0264(6) Uani 1 1 d .
H37 H 0.3228 0.0706 -0.0527 0.032 Uiso 1 1 calc R
C38 C 0.2074(3) 0.0050(2) 0.0072(2) 0.0297(7) Uani 1 1 d .
C39 C 0.2037(3) -0.0373(3) -0.0772(2) 0.0445(9) Uani 1 1 d .
H39A H 0.1824 0.0192 -0.1210 0.067 Uiso 1 1 calc R
H39B H 0.1434 -0.0664 -0.0623 0.067 Uiso 1 1 calc R
H39C H 0.2829 -0.0921 -0.1030 0.067 Uiso 1 1 calc R
C40 C 0.1427(3) -0.0116(2) 0.0913(2) 0.0311(7) Uani 1 1 d .
H40 H 0.0985 -0.0524 0.0945 0.037 Uiso 1 1 calc R
C41 C 0.1395(2) 0.0287(2) 0.1709(2) 0.0253(6) Uani 1 1 d .
C42 C 0.0654(3) 0.0084(2) 0.2616(2) 0.0289(7) Uani 1 1 d .
C43 C 0.0232(3) -0.0767(3) 0.2535(3) 0.0441(9) Uani 1 1 d .
H43A H -0.0151 -0.0938 0.3135 0.066 Uiso 1 1 calc R
H43B H 0.0926 -0.1393 0.2260 0.066 Uiso 1 1 calc R
H43C H -0.0348 -0.0511 0.2158 0.066 Uiso 1 1 calc R
C44 C 0.1392(3) -0.0305(3) 0.3326(2) 0.0369(8) Uani 1 1 d .
H44A H 0.1656 0.0225 0.3422 0.055 Uiso 1 1 calc R
H44B H 0.2097 -0.0954 0.3117 0.055 Uiso 1 1 calc R
H44C H 0.0896 -0.0433 0.3892 0.055 Uiso 1 1 calc R
C45 C -0.0458(3) 0.1084(3) 0.2949(3) 0.0510(10) Uani 1 1 d .
H45A H -0.0211 0.1592 0.3120 0.077 Uiso 1 1 calc R
H45B H -0.0993 0.0926 0.3473 0.077 Uiso 1 1 calc R
H45C H -0.0882 0.1376 0.2468 0.077 Uiso 1 1 calc R
C46 C 0.2055(2) 0.0899(2) 0.16426(19) 0.0216(6) Uani 1 1 d .
C47 C -0.0515(4) 0.7071(3) 0.2230(3) 0.0514(10) Uani 1 1 d .
H47A H -0.1083 0.7789 0.2406 0.077 Uiso 1 1 calc R
H47B H 0.0029 0.6791 0.2635 0.077 Uiso 1 1 calc R
H47C H -0.0959 0.6639 0.2269 0.077 Uiso 1 1 calc R
C48 C 0.0190(3) 0.7060(3) 0.1298(2) 0.0381(8) Uani 1 1 d .
C49 C -0.0352(3) 0.7337(3) 0.0586(2) 0.0401(8) Uani 1 1 d .
H49 H -0.1187 0.7505 0.0700 0.048 Uiso 1 1 calc R
C50 C 0.0280(3) 0.7377(3) -0.0280(3) 0.0495(9) Uani 1 1 d .
H50 H -0.0122 0.7578 -0.0755 0.059 Uiso 1 1 calc R
C51 C 0.1502(3) 0.7124(3) -0.0467(3) 0.0451(9) Uani 1 1 d .
H51 H 0.1946 0.7153 -0.1065 0.054 Uiso 1 1 calc R
C52 C 0.2061(3) 0.6828(3) 0.0243(3) 0.0436(9) Uani 1 1 d .
H52 H 0.2902 0.6638 0.0127 0.052 Uiso 1 1 calc R
C53 C 0.1423(3) 0.6806(3) 0.1104(3) 0.0389(8) Uani 1 1 d .
H53 H 0.1822 0.6616 0.1580 0.047 Uiso 1 1 calc R

loop_
_atom_site_aniso_label
_atom_site_aniso_U_11
_atom_site_aniso_U_22
_atom_site_aniso_U_33
_atom_site_aniso_U_23
_atom_site_aniso_U_13
_atom_site_aniso_U_12
Ti1 0.0187(3) 0.0180(3) 0.0229(3) -0.00003(19) -0.0040(2) -0.0072(2)
O1 0.0319(11) 0.0352(12) 0.0214(10) 0.0019(9) -0.0042(9) -0.0172(10)
O2 0.0254(10) 0.0204(11) 0.0352(12) -0.0024(9) -0.0074(9) -0.0039(9)
O3 0.0172(9) 0.0216(11) 0.0280(11) -0.0047(8) -0.0048(8) -0.0067(8)
O4 0.0239(10) 0.0236(11) 0.0256(10) -0.0006(8) -0.0010(8) -0.0143(8)
N1 0.0178(11) 0.0222(13) 0.0227(12) 0.0003(9) -0.0049(9) -0.0084(10)
N2 0.0168(11) 0.0175(12) 0.0242(12) -0.0025(9) -0.0028(9) -0.0080(9)
C1 0.0398(18) 0.046(2) 0.0273(17) 0.0037(14) -0.0085(14) -0.0174(16)
C2 0.090(3) 0.080(3) 0.050(2) 0.032(2) -0.034(2) -0.055(3)
C3 0.071(3) 0.059(3) 0.034(2) -0.0099(18) -0.023(2) 0.005(2)
C4 0.065(3) 0.034(2) 0.096(4) -0.021(2) -0.045(3) 0.008(2)
C5 0.129(5) 0.047(3) 0.129(5) -0.021(3) -0.101(4) 0.020(3)
C6 0.050(2) 0.0282(19) 0.060(2) -0.0026(16) -0.0172(19) -0.0097(16)
C7 0.0229(14) 0.0195(15) 0.0182(14) 0.0010(11) -0.0040(11) -0.0093(11)
C8 0.0212(14) 0.0254(16) 0.0208(14) 0.0001(11) -0.0042(11) -0.0101(12)
C9 0.0174(13) 0.0262(16) 0.0291(16) -0.0026(12) -0.0060(12) -0.0084(12)
C10 0.0187(14) 0.051(2) 0.0329(18) -0.0073(15) -0.0029(13) -0.0087(14)
C11 0.0244(15) 0.0286(17) 0.0348(18) 0.0037(13) -0.0083(13) -0.0034(13)
C12 0.0283(16) 0.038(2) 0.053(2) -0.0030(16) -0.0141(15) -0.0157(15)
C13 0.0313(16) 0.0273(17) 0.0271(16) 0.0038(12) -0.0113(13) -0.0167(13)
C14 0.0370(17) 0.0223(16) 0.0285(16) 0.0020(12) -0.0120(13) -0.0124(13)
C15 0.049(2) 0.0235(18) 0.064(2) -0.0005(16) -0.0277(19) -0.0135(15)
C16 0.0262(15) 0.0187(15) 0.0279(16) 0.0019(11) -0.0083(12) -0.0061(12)
C17 0.0218(14) 0.0235(15) 0.0195(14) 0.0003(11) -0.0053(11) -0.0086(12)
C18 0.0181(13) 0.0244(15) 0.0256(15) -0.0047(12) -0.0046(11) -0.0055(11)
C19 0.0192(13) 0.0223(15) 0.0293(16) -0.0005(12) -0.0031(12) -0.0103(12)
C20 0.0170(13) 0.0239(15) 0.0302(16) -0.0027(12) -0.0043(12) -0.0103(12)
C21 0.0241(15) 0.0354(18) 0.0382(18) -0.0072(14) -0.0016(13) -0.0148(14)
C22 0.0228(16) 0.039(2) 0.068(3) -0.0211(18) 0.0031(17) -0.0130(15)
C23 0.0225(16) 0.0297(19) 0.086(3) -0.0009(19) -0.0129(19) -0.0064(14)
C24 0.0365(19) 0.043(2) 0.064(3) 0.0190(18) -0.0275(18) -0.0196(17)
C25 0.0258(15) 0.0354(18) 0.0380(18) 0.0005(14) -0.0110(14) -0.0144(14)
C26 0.0206(13) 0.0187(14) 0.0248(15) 0.0031(11) -0.0056(11) -0.0095(11)
C27 0.0186(13) 0.0199(15) 0.0249(15) 0.0031(11) -0.0071(11) -0.0090(11)
C28 0.0166(13) 0.0265(16) 0.0270(15) -0.0014(12) -0.0045(11) -0.0116(12)
C29 0.0195(13) 0.0244(15) 0.0266(15) -0.0001(12) -0.0073(11) -0.0117(12)
C30 0.0266(15) 0.0293(17) 0.0324(17) 0.0011(13) -0.0047(13) -0.0141(13)
C31 0.0383(18) 0.040(2) 0.0415(19) 0.0118(15) -0.0118(15) -0.0235(16)
C32 0.0389(18) 0.058(2) 0.0281(17) 0.0093(16) -0.0071(15) -0.0309(18)
C33 0.0296(16) 0.055(2) 0.0279(17) -0.0074(15) 0.0027(13) -0.0247(16)
C34 0.0244(15) 0.0306(17) 0.0329(17) -0.0013(13) -0.0022(13) -0.0152(13)
C35 0.0196(13) 0.0254(16) 0.0262(15) -0.0017(12) -0.0021(12) -0.0100(12)
C36 0.0195(13) 0.0197(15) 0.0282(15) -0.0003(11) -0.0059(12) -0.0082(11)
C37 0.0251(15) 0.0247(16) 0.0285(16) -0.0010(12) -0.0048(12) -0.0101(12)
C38 0.0290(16) 0.0303(17) 0.0339(17) -0.0029(13) -0.0110(13) -0.0135(13)
C39 0.050(2) 0.056(2) 0.040(2) -0.0095(17) -0.0112(17) -0.0318(19)
C40 0.0286(16) 0.0313(17) 0.0415(19) -0.0016(14) -0.0123(14) -0.0174(13)
C41 0.0196(14) 0.0242(16) 0.0328(16) 0.0013(12) -0.0064(12) -0.0100(12)
C42 0.0251(15) 0.0249(16) 0.0367(17) -0.0007(13) -0.0033(13) -0.0125(13)
C43 0.052(2) 0.051(2) 0.044(2) 0.0017(17) -0.0066(17) -0.0382(19)
C44 0.0428(19) 0.040(2) 0.0325(18) 0.0037(14) -0.0040(15) -0.0249(16)
C45 0.0275(17) 0.038(2) 0.068(3) 0.0025(18) 0.0130(17) -0.0103(16)
C46 0.0198(13) 0.0190(14) 0.0274(15) 0.0000(11) -0.0091(11) -0.0074(11)
C47 0.060(2) 0.045(2) 0.053(2) 0.0021(18) -0.010(2) -0.028(2)
C48 0.0412(19) 0.0267(18) 0.045(2) -0.0063(14) -0.0050(16) -0.0142(15)
C49 0.0264(16) 0.038(2) 0.054(2) -0.0017(16) -0.0159(16) -0.0083(14)
C50 0.046(2) 0.053(2) 0.052(2) 0.0031(18) -0.0179(19) -0.0211(19)
C51 0.044(2) 0.044(2) 0.051(2) -0.0035(17) -0.0028(17) -0.0261(17)
C52 0.0302(17) 0.037(2) 0.065(3) -0.0075(17) -0.0094(17) -0.0146(15)
C53 0.0338(18) 0.0264(18) 0.060(2) -0.0050(15) -0.0177(17) -0.0112(14)

loop_
_atom_type_symbol
_atom_type_description
_atom_type_scat_dispersion_real
_atom_type_scat_dispersion_imag
_atom_type_scat_source
C C 0.0033 0.0016 'International Tables Vol C Tables 4.2.6.8 and 6.1.1.4'
H H 0.0000 0.0000 'International Tables Vol C Tables 4.2.6.8 and 6.1.1.4'
N N 0.0061 0.0033 'International Tables Vol C Tables 4.2.6.8 and 6.1.1.4'
O O 0.0106 0.0060 'International Tables Vol C Tables 4.2.6.8 and 6.1.1.4'
Ti Ti 0.2776 0.4457 'International Tables Vol C Tables 4.2.6.8 and 6.1.1.4'

loop_
_geom_angle_atom_site_label_1
_geom_angle_atom_site_label_2
_geom_angle_atom_site_label_3
_geom_angle
O2 Ti1 O1 104.86(10)
O2 Ti1 O4 97.23(10)
O1 Ti1 O4 91.59(9)
O2 Ti1 O3 92.28(10)
O1 Ti1 O3 95.76(9)
O4 Ti1 O3 166.09(9)
O2 Ti1 N1 164.48(9)
O1 Ti1 N1 89.78(9)
O4 Ti1 N1 87.31(9)
O3 Ti1 N1 80.95(9)
O2 Ti1 N2 90.91(9)
O1 Ti1 N2 163.02(9)
O4 Ti1 N2 80.01(8)
O3 Ti1 N2 89.75(9)
N1 Ti1 N2 75.20(8)
C1 O1 Ti1 133.3(2)
C4 O2 Ti1 165.2(3)
C7 O3 Ti1 144.80(17)
C46 O4 Ti1 141.98(18)
C18 N1 C26 110.3(2)
C18 N1 C19 108.1(2)
C26 N1 C19 112.0(2)
C18 N1 Ti1 109.56(16)
C26 N1 Ti1 109.21(16)
C19 N1 Ti1 107.65(17)
C27 N2 C35 110.5(2)
C27 N2 C28 112.0(2)
C35 N2 C28 107.6(2)
C27 N2 Ti1 107.97(16)
C35 N2 Ti1 109.41(17)
C28 N2 Ti1 109.37(16)
O1 C1 C3 109.8(3)
O1 C1 C2 108.9(3)
C3 C1 C2 115.0(4)
O1 C1 H1 107.6
C3 C1 H1 107.6
C2 C1 H1 107.6
C1 C2 H2A 109.5
C1 C2 H2B 109.5
H2A C2 H2B 109.5
C1 C2 H2C 109.5
H2A C2 H2C 109.5
H2B C2 H2C 109.5
C1 C3 H3A 109.5
C1 C3 H3B 109.5
H3A C3 H3B 109.5
C1 C3 H3C 109.5
H3A C3 H3C 109.5
H3B C3 H3C 109.5
O2 C4 C5 111.4(4)
O2 C4 C6 113.8(3)
C5 C4 C6 114.6(4)
O2 C4 H4 105.3
C5 C4 H4 105.3
C6 C4 H4 105.3
C4 C5 H5A 109.5
C4 C5 H5B 109.5
H5A C5 H5B 109.5
C4 C5 H5C 109.5
H5A C5 H5C 109.5
H5B C5 H5C 109.5
C4 C6 H6A 109.5
C4 C6 H6B 109.5
H6A C6 H6B 109.5
C4 C6 H6C 109.5
H6A C6 H6C 109.5
H6B C6 H6C 109.5
O3 C7 C17 118.9(2)
O3 C7 C8 121.1(2)
C17 C7 C8 120.0(3)
C13 C8 C7 117.3(3)
C13 C8 C9 121.3(3)
C7 C8 C9 121.3(3)
C11 C9 C8 109.6(2)
C11 C9 C12 108.4(3)
C8 C9 C12 111.8(2)
C11 C9 C10 108.4(3)
C8 C9 C10 111.6(2)
C12 C9 C10 106.8(3)
C9 C10 H10A 109.5
C9 C10 H10B 109.5
H10A C10 H10B 109.5
C9 C10 H10C 109.5
H10A C10 H10C 109.5
H10B C10 H10C 109.5
C9 C11 H11A 109.5
C9 C11 H11B 109.5
H11A C11 H11B 109.5
C9 C11 H11C 109.5
H11A C11 H11C 109.5
H11B C11 H11C 109.5
C9 C12 H12A 109.5
C9 C12 H12B 109.5
H12A C12 H12B 109.5
C9 C12 H12C 109.5
H12A C12 H12C 109.5
H12B C12 H12C 109.5
C8 C13 C14 123.8(3)
C8 C13 H13 118.1
C14 C13 H13 118.1
C16 C14 C13 117.2(3)
C16 C14 C15 121.2(3)
C13 C14 C15 121.7(3)
C14 C15 H15A 109.5
C14 C15 H15B 109.5
H15A C15 H15B 109.5
C14 C15 H15C 109.5
H15A C15 H15C 109.5
H15B C15 H15C 109.5
C14 C16 C17 122.0(3)
C14 C16 H16 119.0
C17 C16 H16 119.0
C16 C17 C7 119.5(3)
C16 C17 C18 118.5(2)
C7 C17 C18 121.6(3)
N1 C18 C17 116.9(2)
N1 C18 H18A 108.1
C17 C18 H18A 108.1
N1 C18 H18B 108.1
C17 C18 H18B 108.1
H18A C18 H18B 107.3
N1 C19 C20 117.1(2)
N1 C19 H19A 108.0
C20 C19 H19A 108.0
N1 C19 H19B 108.0
C20 C19 H19B 108.0
H19A C19 H19B 107.3
C25 C20 C21 118.2(3)
C25 C20 C19 121.4(3)
C21 C20 C19 120.3(3)
C22 C21 C20 120.6(3)
C22 C21 H21 119.7
C20 C21 H21 119.7
C23 C22 C21 120.6(3)
C23 C22 H22 119.7
C21 C22 H22 119.7
C22 C23 C24 119.6(3)
C22 C23 H23 120.2
C24 C23 H23 120.2
C23 C24 C25 120.1(3)
C23 C24 H24 120.0
C25 C24 H24 120.0
C20 C25 C24 120.9(3)
C20 C25 H25 119.5
C24 C25 H25 119.5
N1 C26 C27 110.1(2)
N1 C26 H26A 109.6
C27 C26 H26A 109.6
N1 C26 H26B 109.6
C27 C26 H26B 109.6
H26A C26 H26B 108.2
N2 C27 C26 111.2(2)
N2 C27 H27A 109.4
C26 C27 H27A 109.4
N2 C27 H27B 109.4
C26 C27 H27B 109.4
H27A C27 H27B 108.0
N2 C28 C29 117.1(2)
N2 C28 H28A 108.0
C29 C28 H28A 108.0
N2 C28 H28B 108.0
C29 C28 H28B 108.0
H28A C28 H28B 107.3
C34 C29 C30 117.7(3)
C34 C29 C28 121.3(3)
C30 C29 C28 120.9(3)
C31 C30 C29 121.3(3)
C31 C30 H30 119.3
C29 C30 H30 119.3
C32 C31 C30 120.2(3)
C32 C31 H31 119.9
C30 C31 H31 119.9
C31 C32 C33 119.3(3)
C31 C32 H32 120.3
C33 C32 H32 120.3
C34 C33 C32 120.7(3)
C34 C33 H33 119.7
C32 C33 H33 119.7
C33 C34 C29 120.8(3)
C33 C34 H34 119.6
C29 C34 H34 119.6
N2 C35 C36 117.3(2)
N2 C35 H35A 108.0
C36 C35 H35A 108.0
N2 C35 H35B 108.0
C36 C35 H35B 108.0
H35A C35 H35B 107.2
C37 C36 C46 119.6(3)
C37 C36 C35 117.2(3)
C46 C36 C35 123.0(2)
C38 C37 C36 121.7(3)
C38 C37 H37 119.2
C36 C37 H37 119.2
C37 C38 C40 117.9(3)
C37 C38 C39 121.4(3)
C40 C38 C39 120.7(3)
C38 C39 H39A 109.5
C38 C39 H39B 109.5
H39A C39 H39B 109.5
C38 C39 H39C 109.5
H39A C39 H39C 109.5
H39B C39 H39C 109.5
C38 C40 C41 123.2(3)
C38 C40 H40 118.4
C41 C40 H40 118.4
C40 C41 C46 117.3(3)
C40 C41 C42 120.7(3)
C46 C41 C42 121.9(3)
C45 C42 C44 109.5(3)
C45 C42 C41 109.7(3)
C44 C42 C41 111.7(2)
C45 C42 C43 108.2(3)
C44 C42 C43 106.1(3)
C41 C42 C43 111.6(3)
C42 C43 H43A 109.5
C42 C43 H43B 109.5
H43A C43 H43B 109.5
C42 C43 H43C 109.5
H43A C43 H43C 109.5
H43B C43 H43C 109.5
C42 C44 H44A 109.5
C42 C44 H44B 109.5
H44A C44 H44B 109.5
C42 C44 H44C 109.5
H44A C44 H44C 109.5
H44B C44 H44C 109.5
C42 C45 H45A 109.5
C42 C45 H45B 109.5
H45A C45 H45B 109.5
C42 C45 H45C 109.5
H45A C45 H45C 109.5
H45B C45 H45C 109.5
O4 C46 C36 119.4(2)
O4 C46 C41 120.5(3)
C36 C46 C41 120.1(3)
C48 C47 H47A 109.5
C48 C47 H47B 109.5
H47A C47 H47B 109.5
C48 C47 H47C 109.5
H47A C47 H47C 109.5
H47B C47 H47C 109.5
C49 C48 C53 117.4(3)
C49 C48 C47 121.1(3)
C53 C48 C47 121.4(3)
C50 C49 C48 121.9(3)
C50 C49 H49 119.1
C48 C49 H49 119.1
C49 C50 C51 120.4(4)
C49 C50 H50 119.8
C51 C50 H50 119.8
C50 C51 C52 118.2(4)
C50 C51 H51 120.9
C52 C51 H51 120.9
C53 C52 C51 121.0(3)
C53 C52 H52 119.5
C51 C52 H52 119.5
C52 C53 C48 121.1(3)
C52 C53 H53 119.5
C48 C53 H53 119.5

loop_
_geom_bond_atom_site_label_1
_geom_bond_atom_site_label_2
_geom_bond_distance
Ti1 O2 1.792(2)
Ti1 O1 1.812(2)
Ti1 O4 1.900(2)
Ti1 O3 1.902(2)
Ti1 N1 2.373(3)
Ti1 N2 2.378(2)
O1 C1 1.413(4)
O2 C4 1.377(4)
O3 C7 1.340(3)
O4 C46 1.334(3)
N1 C18 1.490(3)
N1 C26 1.490(4)
N1 C19 1.505(3)
N2 C27 1.475(3)
N2 C35 1.489(4)
N2 C28 1.506(3)
C1 C3 1.489(5)
C1 C2 1.495(6)
C1 H1 1.0000
C2 H2A 0.9800
C2 H2B 0.9800
C2 H2C 0.9800
C3 H3A 0.9800
C3 H3B 0.9800
C3 H3C 0.9800
C4 C5 1.474(6)
C4 C6 1.481(6)
C4 H4 1.0000
C5 H5A 0.9800
C5 H5B 0.9800
C5 H5C 0.9800
C6 H6A 0.9800
C6 H6B 0.9800
C6 H6C 0.9800
C7 C17 1.411(4)
C7 C8 1.413(4)
C8 C13 1.393(4)
C8 C9 1.534(4)
C9 C11 1.527(4)
C9 C12 1.537(4)
C9 C10 1.539(4)
C10 H10A 0.9800
C10 H10B 0.9800
C10 H10C 0.9800
C11 H11A 0.9800
C11 H11B 0.9800
C11 H11C 0.9800
C12 H12A 0.9800
C12 H12B 0.9800
C12 H12C 0.9800
C13 C14 1.394(4)
C13 H13 0.9500
C14 C16 1.384(4)
C14 C15 1.507(4)
C15 H15A 0.9800
C15 H15B 0.9800
C15 H15C 0.9800
C16 C17 1.389(4)
C16 H16 0.9500
C17 C18 1.509(4)
C18 H18A 0.9900
C18 H18B 0.9900
C19 C20 1.517(4)
C19 H19A 0.9900
C19 H19B 0.9900
C20 C25 1.379(4)
C20 C21 1.392(4)
C21 C22 1.382(5)
C21 H21 0.9500
C22 C23 1.371(6)
C22 H22 0.9500
C23 C24 1.373(6)
C23 H23 0.9500
C24 C25 1.391(5)
C24 H24 0.9500
C25 H25 0.9500
C26 C27 1.505(4)
C26 H26A 0.9900
C26 H26B 0.9900
C27 H27A 0.9900
C27 H27B 0.9900
C28 C29 1.508(4)
C28 H28A 0.9900
C28 H28B 0.9900
C29 C34 1.390(4)
C29 C30 1.392(4)
C30 C31 1.379(5)
C30 H30 0.9500
C31 C32 1.373(5)
C31 H31 0.9500
C32 C33 1.383(5)
C32 H32 0.9500
C33 C34 1.377(4)
C33 H33 0.9500
C34 H34 0.9500
C35 C36 1.515(4)
C35 H35A 0.9900
C35 H35B 0.9900
C36 C37 1.388(4)
C36 C46 1.402(4)
C37 C38 1.382(4)
C37 H37 0.9500
C38 C40 1.392(4)
C38 C39 1.511(4)
C39 H39A 0.9800
C39 H39B 0.9800
C39 H39C 0.9800
C40 C41 1.393(4)
C40 H40 0.9500
C41 C46 1.418(4)
C41 C42 1.535(4)
C42 C45 1.528(5)
C42 C44 1.530(5)
C42 C43 1.539(4)
C43 H43A 0.9800
C43 H43B 0.9800
C43 H43C 0.9800
C44 H44A 0.9800
C44 H44B 0.9800
C44 H44C 0.9800
C45 H45A 0.9800
C45 H45B 0.9800
C45 H45C 0.9800
C47 C48 1.473(5)
C47 H47A 0.9800
C47 H47B 0.9800
C47 H47C 0.9800
C48 C49 1.377(5)
C48 C53 1.398(5)
C49 C50 1.371(5)
C49 H49 0.9500
C50 C51 1.386(5)
C50 H50 0.9500
C51 C52 1.389(5)
C51 H51 0.9500
C52 C53 1.362(5)
C52 H52 0.9500
C53 H53 0.9500

loop_
_geom_torsion_atom_site_label_1
_geom_torsion_atom_site_label_2
_geom_torsion_atom_site_label_3
_geom_torsion_atom_site_label_4
_geom_torsion
O2 Ti1 O1 C1 44.1(3)
O4 Ti1 O1 C1 142.0(3)
O3 Ti1 O1 C1 -49.8(3)
N1 Ti1 O1 C1 -130.7(3)
N2 Ti1 O1 C1 -158.2(3)
O1 Ti1 O2 C4 63.2(10)
O4 Ti1 O2 C4 -30.4(10)
O3 Ti1 O2 C4 159.8(10)
N1 Ti1 O2 C4 -136.6(10)
N2 Ti1 O2 C4 -110.4(10)
O2 Ti1 O3 C7 -176.3(3)
O1 Ti1 O3 C7 -71.1(3)
O4 Ti1 O3 C7 50.5(5)
N1 Ti1 O3 C7 17.7(3)
N2 Ti1 O3 C7 92.8(3)
O2 Ti1 O4 C46 -53.9(3)
O1 Ti1 O4 C46 -159.1(3)
O3 Ti1 O4 C46 78.9(5)
N1 Ti1 O4 C46 111.2(3)
N2 Ti1 O4 C46 35.8(3)
O2 Ti1 N1 C18 -106.5(3)
O1 Ti1 N1 C18 54.37(18)
O4 Ti1 N1 C18 145.98(18)
O3 Ti1 N1 C18 -41.50(17)
N2 Ti1 N1 C18 -133.65(18)
O2 Ti1 N1 C26 14.4(4)
O1 Ti1 N1 C26 175.28(17)
O4 Ti1 N1 C26 -93.11(17)
O3 Ti1 N1 C26 79.41(17)
N2 Ti1 N1 C26 -12.74(16)
O2 Ti1 N1 C19 136.2(3)
O1 Ti1 N1 C19 -62.92(17)
O4 Ti1 N1 C19 28.69(17)
O3 Ti1 N1 C19 -158.79(17)
N2 Ti1 N1 C19 109.05(17)
O2 Ti1 N2 C27 170.31(17)
O1 Ti1 N2 C27 11.8(4)
O4 Ti1 N2 C27 73.12(17)
O3 Ti1 N2 C27 -97.42(17)
N1 Ti1 N2 C27 -16.72(16)
O2 Ti1 N2 C35 50.05(17)
O1 Ti1 N2 C35 -108.4(3)
O4 Ti1 N2 C35 -47.13(16)
O3 Ti1 N2 C35 142.32(16)
N1 Ti1 N2 C35 -136.97(17)
O2 Ti1 N2 C28 -67.57(18)
O1 Ti1 N2 C28 134.0(3)
O4 Ti1 N2 C28 -164.75(17)
O3 Ti1 N2 C28 24.70(17)
N1 Ti1 N2 C28 105.41(18)
Ti1 O1 C1 C3 107.7(3)
Ti1 O1 C1 C2 -125.6(3)
Ti1 O2 C4 C5 -102.2(9)
Ti1 O2 C4 C6 29.3(13)
Ti1 O3 C7 C17 -2.9(5)
Ti1 O3 C7 C8 176.0(2)
O3 C7 C8 C13 177.9(2)
C17 C7 C8 C13 -3.2(4)
O3 C7 C8 C9 -5.2(4)
C17 C7 C8 C9 173.7(2)
C13 C8 C9 C11 112.9(3)
C7 C8 C9 C11 -63.9(3)
C13 C8 C9 C12 -7.4(4)
C7 C8 C9 C12 175.8(3)
C13 C8 C9 C10 -127.0(3)
C7 C8 C9 C10 56.2(4)
C7 C8 C13 C14 0.9(4)
C9 C8 C13 C14 -176.0(3)
C8 C13 C14 C16 1.2(5)
C8 C13 C14 C15 -179.2(3)
C13 C14 C16 C17 -1.0(4)
C15 C14 C16 C17 179.3(3)
C14 C16 C17 C7 -1.2(4)
C14 C16 C17 C18 172.3(3)
O3 C7 C17 C16 -177.7(3)
C8 C7 C17 C16 3.4(4)
O3 C7 C17 C18 9.1(4)
C8 C7 C17 C18 -169.9(3)
C26 N1 C18 C17 -57.9(3)
C19 N1 C18 C17 179.3(2)
Ti1 N1 C18 C17 62.3(3)
C16 C17 C18 N1 140.7(3)
C7 C17 C18 N1 -46.0(4)
C18 N1 C19 C20 58.6(3)
C26 N1 C19 C20 -63.1(3)
Ti1 N1 C19 C20 176.84(19)
N1 C19 C20 C25 92.5(3)
N1 C19 C20 C21 -91.8(3)
C25 C20 C21 C22 -0.4(5)
C19 C20 C21 C22 -176.3(3)
C20 C21 C22 C23 0.2(5)
C21 C22 C23 C24 0.1(5)
C22 C23 C24 C25 -0.2(5)
C21 C20 C25 C24 0.4(5)
C19 C20 C25 C24 176.2(3)
C23 C24 C25 C20 -0.1(5)
C18 N1 C26 C27 161.2(2)
C19 N1 C26 C27 -78.4(3)
Ti1 N1 C26 C27 40.7(2)
C35 N2 C27 C26 164.6(2)
C28 N2 C27 C26 -75.4(3)
Ti1 N2 C27 C26 45.0(2)
N1 C26 C27 N2 -59.5(3)
C27 N2 C28 C29 -59.8(3)
C35 N2 C28 C29 61.8(3)
Ti1 N2 C28 C29 -179.43(18)
N2 C28 C29 C34 -90.3(3)
N2 C28 C29 C30 92.9(3)
C34 C29 C30 C31 0.3(4)
C28 C29 C30 C31 177.1(3)
C29 C30 C31 C32 -0.1(5)
C30 C31 C32 C33 -0.2(5)
C31 C32 C33 C34 0.4(5)
C32 C33 C34 C29 -0.3(5)
C30 C29 C34 C33 -0.1(4)
C28 C29 C34 C33 -176.9(3)
C27 N2 C35 C36 -59.6(3)
C28 N2 C35 C36 177.8(2)
Ti1 N2 C35 C36 59.1(3)
N2 C35 C36 C37 146.0(3)
N2 C35 C36 C46 -38.9(4)
C46 C36 C37 C38 -1.7(4)
C35 C36 C37 C38 173.6(3)
C36 C37 C38 C40 -2.2(4)
C36 C37 C38 C39 178.3(3)
C37 C38 C40 C41 2.8(5)
C39 C38 C40 C41 -177.7(3)
C38 C40 C41 C46 0.4(4)
C38 C40 C41 C42 179.5(3)
C40 C41 C42 C45 -107.7(3)
C46 C41 C42 C45 71.2(4)
C40 C41 C42 C44 130.7(3)
C46 C41 C42 C44 -50.3(4)
C40 C41 C42 C43 12.2(4)
C46 C41 C42 C43 -168.9(3)
Ti1 O4 C46 C36 -21.3(4)
Ti1 O4 C46 C41 158.7(2)
C37 C36 C46 O4 -175.0(3)
C35 C36 C46 O4 10.0(4)
C37 C36 C46 C41 5.1(4)
C35 C36 C46 C41 -169.9(3)
C40 C41 C46 O4 175.6(3)
C42 C41 C46 O4 -3.4(4)
C40 C41 C46 C36 -4.4(4)
C42 C41 C46 C36 176.6(3)
C53 C48 C49 C50 -0.7(5)
C47 C48 C49 C50 177.0(3)
C48 C49 C50 C51 0.7(6)
C49 C50 C51 C52 0.3(6)
C50 C51 C52 C53 -1.3(5)
C51 C52 C53 C48 1.4(5)
C49 C48 C53 C52 -0.3(5)
C47 C48 C53 C52 -178.0(3)
